data_7709296
loop_
_publ_author_name
'Yamamoto, Koji'
'Sugawa, Tsuyoshi'
'Kondo, Mio'
'Masaoka, Shigeyuki'
'Murahashi, Tetsuro'

_publ_section_title
;
 Bridging coordination of acenaphthylene to a Pd<sub>3</sub> chain or a
 Pd<sub>4</sub> sheet cluster.
;
_journal_issue 5
_journal_name_full 'Dalton transactions (Cambridge, England : 2003)'
_journal_page_first 1901
_journal_page_last 1906
_journal_paper_doi 10.1039/d1dt04071e
_journal_volume 51
_journal_year 2022
_chemical_formula_moiety 'C71.5 H62 Cl F12 P4 Pd4'
_chemical_formula_sum 'C71.5 H62 Cl F12 P4 Pd4'
_chemical_formula_weight 1734.21
_space_group_crystal_system triclinic
_space_group_IT_number 2
_space_group_name_Hall '-P 1'
_space_group_name_H-M_alt 'P -1'
_atom_sites_solution_hydrogens geom
_atom_sites_solution_primary direct
_atom_sites_solution_secondary difmap
_audit_update_record
;
2021-10-19 deposited with the CCDC.	2021-12-20 downloaded from the CCDC.
;
_cell_angle_alpha 115.3717(9)
_cell_angle_beta 97.0350(12)
_cell_angle_gamma 90.4714(12)
_cell_formula_units_Z 2
_cell_length_a 10.7362(4)
_cell_length_b 18.4776(6)
_cell_length_c 19.2924(6)
_cell_measurement_reflns_used 38746
_cell_measurement_temperature 165
_cell_measurement_theta_max 27.55
_cell_measurement_theta_min 3.00
_cell_volume 3424.2(2)
_computing_cell_refinement 'RAPID AUTO'
_computing_data_collection 'RAPID AUTO (Rigaku, ????)'
_computing_data_reduction 'RAPID AUTO'
_computing_molecular_graphics 'CrystalStructure 4.3'
_computing_publication_material 'CrystalStructure 4.3 (Rigaku, 2018)'
_computing_structure_refinement 'SHELXL Version 2017/1 (Sheldrick, 2008)'
_computing_structure_solution 'SHELXT Version 2014/5 (Sheldrick, 2014)'
_diffrn_ambient_temperature 165
_diffrn_detector_area_resol_mean 10.000
_diffrn_measured_fraction_theta_full 0.990
_diffrn_measured_fraction_theta_max 0.987
_diffrn_measurement_device_type 'Rigaku R-AXIS RAPID'
_diffrn_measurement_method \w
_diffrn_radiation_type 'Mo K\a'
_diffrn_radiation_wavelength 0.71075
_diffrn_reflns_av_R_equivalents 0.0647
_diffrn_reflns_av_unetI/netI 0.0540
_diffrn_reflns_Laue_measured_fraction_full 0.990
_diffrn_reflns_Laue_measured_fraction_max 0.987
_diffrn_reflns_limit_h_max 13
_diffrn_reflns_limit_h_min -13
_diffrn_reflns_limit_k_max 23
_diffrn_reflns_limit_k_min -23
_diffrn_reflns_limit_l_max 25
_diffrn_reflns_limit_l_min -24
_diffrn_reflns_number 60364
_diffrn_reflns_point_group_measured_fraction_full 0.990
_diffrn_reflns_point_group_measured_fraction_max 0.987
_diffrn_reflns_theta_full 25.242
_diffrn_reflns_theta_max 27.484
_diffrn_reflns_theta_min 3.003
_diffrn_standards_number 0
_exptl_absorpt_coefficient_mu 1.241
_exptl_absorpt_correction_T_max 0.857
_exptl_absorpt_correction_T_min 0.524
_exptl_absorpt_correction_type multi-scan
_exptl_absorpt_process_details 'ABSCOR (Rigaku, 1995)'
_exptl_crystal_colour black
_exptl_crystal_density_diffrn 1.682
_exptl_crystal_density_method 'not measured'
_exptl_crystal_description block
_exptl_crystal_F_000 1720.00
_exptl_crystal_size_max 0.239
_exptl_crystal_size_mid 0.127
_exptl_crystal_size_min 0.124
_refine_diff_density_max 2.52
_refine_diff_density_min -1.65
_refine_ls_extinction_method none
_refine_ls_goodness_of_fit_ref 1.041
_refine_ls_hydrogen_treatment constr
_refine_ls_number_parameters 837
_refine_ls_number_reflns 15467
_refine_ls_number_restraints 184
_refine_ls_R_factor_all 0.0823
_refine_ls_R_factor_gt 0.0668
_refine_ls_shift/su_max 0.001
_refine_ls_structure_factor_coef Fsqd
_refine_ls_weighting_details 'w = 1/[\s^2^(Fo^2^)+(0.1079P)^2^+22.6097P] where P=(Fo^2^+2Fc^2^)/3'
_refine_ls_weighting_scheme calc
_refine_ls_wR_factor_gt 0.1996
_refine_ls_wR_factor_ref 0.2125
_reflns_Friedel_coverage 0.000
_reflns_number_gt 12308
_reflns_number_total 15467
_reflns_threshold_expression F^2^>2.0\s(F^2^)
_cod_data_source_file d1dt04071e2.cif
_cod_data_source_block acenaph718
_cod_depositor_comments 'Adding full bibliography for 7709295--7709296.cif.'
_cod_original_cell_volume 3424.1(2)
_cod_database_code 7709296

loop_
_space_group_symop_id
_space_group_symop_operation_xyz
1 +X,+Y,+Z
2 -X,-Y,-Z

loop_
_atom_site_label
_atom_site_type_symbol
_atom_site_fract_x
_atom_site_fract_y
_atom_site_fract_z
_atom_site_U_iso_or_equiv
_atom_site_adp_type
_atom_site_occupancy
_atom_site_site_symmetry_order
_atom_site_calc_flag
_atom_site_refinement_flags_posn
_atom_site_refinement_flags_adp
_atom_site_refinement_flags_occupancy
_atom_site_disorder_assembly
_atom_site_disorder_group
Pd1 Pd 0.50931(5) 0.24740(3) 0.41271(3) 0.03238(14) Uani 1 1 d . . . . .
Pd2 Pd 0.39973(5) 0.31062(3) 0.54696(3) 0.03204(14) Uani 1 1 d . . . . .
Pd3 Pd 0.56282(5) 0.37879(3) 0.68524(3) 0.03455(14) Uani 1 1 d . . . . .
Pd4 Pd 0.66714(5) 0.34125(3) 0.54920(3) 0.03085(14) Uani 1 1 d . . . . .
Cl1 Cl 0.400(2) 0.0335(14) 0.5794(13) 0.288(10) Uiso 0.5 1 d D . P . .
Cl2 Cl 0.661(2) 0.0431(14) 0.5736(13) 0.290(10) Uiso 0.5 1 d D . P . .
P1 P 0.47913(18) 0.16423(10) 0.27962(10) 0.0334(4) Uani 1 1 d . . . . .
P2 P 0.58479(18) 0.42000(10) 0.82016(10) 0.0336(4) Uani 1 1 d . . . . .
P3 P 0.0862(2) 0.61814(14) 0.70399(14) 0.0554(6) Uani 1 1 d . . . . .
P4 P -0.0628(3) -0.22302(17) 0.22280(16) 0.0607(6) Uani 1 1 d . . . . .
F1 F 0.0293(8) 0.5716(5) 0.6174(4) 0.108(3) Uani 1 1 d . . . . .
F2 F 0.128(2) 0.5388(8) 0.6984(7) 0.242(10) Uani 1 1 d . . . . .
F3 F 0.1501(9) 0.6609(5) 0.7915(4) 0.114(3) Uani 1 1 d . . . . .
F4 F 0.0602(18) 0.7010(6) 0.7118(6) 0.201(7) Uani 1 1 d . . . . .
F5 F 0.2061(12) 0.6322(11) 0.6746(6) 0.245(10) Uani 1 1 d . . . . .
F6 F -0.0291(10) 0.6039(9) 0.7332(5) 0.178(6) Uani 1 1 d . . . . .
F7 F 0.0105(8) -0.2717(7) 0.1511(5) 0.121(3) Uani 1 1 d . . . . .
F8 F -0.1623(9) -0.2103(8) 0.1640(6) 0.153(5) Uani 1 1 d . . . . .
F9 F -0.1378(14) -0.1764(8) 0.2888(6) 0.176(6) Uani 1 1 d . . . . .
F10 F 0.0429(8) -0.2374(8) 0.2794(6) 0.137(4) Uani 1 1 d . . . . .
F11 F -0.1396(12) -0.2994(7) 0.2088(8) 0.167(5) Uani 1 1 d . . . . .
F12 F 0.0096(16) -0.1484(7) 0.2308(8) 0.199(7) Uani 1 1 d . . . . .
C1 C 0.6294(7) 0.1697(4) 0.4559(4) 0.0337(14) Uani 1 1 d . . . . .
H1 H 0.659910 0.141800 0.407748 0.040 Uiso 1 1 calc R U . . .
C2 C 0.5006(7) 0.1522(4) 0.4525(4) 0.0360(15) Uani 1 1 d . . . . .
H2 H 0.464149 0.112489 0.403167 0.043 Uiso 1 1 calc R U . . .
C3 C 0.4100(7) 0.1810(4) 0.5073(4) 0.0392(16) Uani 1 1 d . . . . .
H3 H 0.325348 0.171098 0.482689 0.047 Uiso 1 1 calc R U . . .
C4 C 0.4205(7) 0.2203(4) 0.5889(4) 0.0364(15) Uani 1 1 d . . . . .
H4 H 0.341276 0.231361 0.607068 0.044 Uiso 1 1 calc R U . . .
C5 C 0.5256(8) 0.2476(4) 0.6513(4) 0.0383(15) Uani 1 1 d . . . . .
H5 H 0.501661 0.256235 0.699922 0.046 Uiso 1 1 calc R U . . .
C6 C 0.6560(8) 0.2640(4) 0.6551(4) 0.0390(16) Uani 1 1 d . . . . .
H6 H 0.700979 0.281365 0.705710 0.047 Uiso 1 1 calc R U . . .
C7 C 0.7340(7) 0.2599(4) 0.5989(4) 0.0361(15) Uani 1 1 d . . . . .
H7 H 0.811574 0.290851 0.622080 0.043 Uiso 1 1 calc R U . . .
C8 C 0.7243(7) 0.2210(4) 0.5168(4) 0.0369(15) Uani 1 1 d . . . . .
H8 H 0.797125 0.231270 0.498087 0.044 Uiso 1 1 calc R U . . .
C9 C 0.5406(8) 0.3652(4) 0.4037(4) 0.0403(16) Uani 1 1 d . . . . .
H9 H 0.579930 0.345222 0.358138 0.048 Uiso 1 1 calc R U . . .
C10 C 0.4092(7) 0.3489(4) 0.3996(4) 0.0388(16) Uani 1 1 d . . . . .
H10 H 0.361295 0.318964 0.350195 0.047 Uiso 1 1 calc R U . . .
C11 C 0.3465(7) 0.3758(4) 0.4670(4) 0.0379(15) Uani 1 1 d . . . . .
H11 H 0.259063 0.362614 0.461771 0.045 Uiso 1 1 calc R U . . .
C12 C 0.4153(7) 0.4224(4) 0.5417(4) 0.0370(15) Uani 1 1 d . . . . .
C13 C 0.3706(8) 0.4467(4) 0.6139(4) 0.0412(16) Uani 1 1 d . . . . .
H13 H 0.284632 0.436360 0.615977 0.049 Uiso 1 1 calc R U . . .
C14 C 0.4564(8) 0.4869(4) 0.6833(4) 0.0435(17) Uani 1 1 d . . . . .
H14 H 0.424614 0.504533 0.731378 0.052 Uiso 1 1 calc R U . . .
C15 C 0.5862(8) 0.5019(4) 0.6848(4) 0.0449(18) Uani 1 1 d . . . . .
H15 H 0.640217 0.527971 0.732580 0.054 Uiso 1 1 calc R U . . .
C16 C 0.6342(7) 0.4769(4) 0.6129(4) 0.0384(15) Uani 1 1 d . . . . .
C17 C 0.5464(7) 0.4382(4) 0.5438(4) 0.0357(14) Uani 1 1 d . . . . .
C18 C 0.6117(7) 0.4121(4) 0.4778(4) 0.0357(14) Uani 1 1 d . . . . .
C19 C 0.7423(8) 0.4411(5) 0.5075(5) 0.0451(17) Uani 1 1 d . . . . .
H19 H 0.807800 0.435030 0.476876 0.054 Uiso 1 1 calc R U . . .
C20 C 0.7559(8) 0.4790(5) 0.5874(5) 0.0494(19) Uani 1 1 d . . . . .
H20 H 0.832541 0.502652 0.620543 0.059 Uiso 1 1 calc R U . . .
C21 C 0.4491(8) 0.2177(4) 0.2191(4) 0.0413(17) Uani 1 1 d . . . . .
C22 C 0.3256(9) 0.2281(5) 0.1968(5) 0.052(2) Uani 1 1 d . . . . .
H22 H 0.259367 0.204242 0.210087 0.062 Uiso 1 1 calc R U . . .
C23 C 0.2967(10) 0.2728(5) 0.1555(5) 0.060(2) Uani 1 1 d . . . . .
H23 H 0.211639 0.280947 0.141890 0.072 Uiso 1 1 calc R U . . .
C24 C 0.3948(12) 0.3056(5) 0.1341(5) 0.066(3) Uani 1 1 d . . . . .
H24 H 0.375802 0.333941 0.103472 0.080 Uiso 1 1 calc R U . . .
C25 C 0.5166(11) 0.2975(5) 0.1565(5) 0.059(2) Uani 1 1 d . . . . .
H25 H 0.582117 0.322201 0.143486 0.071 Uiso 1 1 calc R U . . .
C26 C 0.5464(9) 0.2527(5) 0.1990(5) 0.0469(18) Uani 1 1 d . . . . .
H26 H 0.631761 0.246322 0.213971 0.056 Uiso 1 1 calc R U . . .
C27 C 0.3461(7) 0.0904(4) 0.2433(4) 0.0364(14) Uani 1 1 d . . . . .
C28 C 0.2646(7) 0.0844(5) 0.2921(4) 0.0384(15) Uani 1 1 d . . . . .
H28 H 0.274635 0.121884 0.345140 0.046 Uiso 1 1 calc R U . . .
C29 C 0.1697(8) 0.0244(5) 0.2633(5) 0.0477(18) Uani 1 1 d . . . . .
H29 H 0.115153 0.020457 0.296987 0.057 Uiso 1 1 calc R U . . .
C30 C 0.1525(8) -0.0301(5) 0.1866(5) 0.0484(18) Uani 1 1 d . . . . .
H30 H 0.088202 -0.072270 0.167891 0.058 Uiso 1 1 calc R U . . .
C31 C 0.2295(7) -0.0233(4) 0.1365(5) 0.0437(17) Uani 1 1 d . . . . .
H31 H 0.216236 -0.059871 0.083220 0.052 Uiso 1 1 calc R U . . .
C32 C 0.3256(8) 0.0369(4) 0.1643(4) 0.0411(16) Uani 1 1 d . . . . .
H32 H 0.377423 0.041972 0.129854 0.049 Uiso 1 1 calc R U . . .
C33 C 0.6155(7) 0.1042(4) 0.2547(4) 0.0373(14) Uani 1 1 d D U . . .
C34 C 0.6057(7) 0.0226(4) 0.2364(5) 0.0451(17) Uani 1 1 d D U . . .
H34 H 0.525912 -0.002766 0.231951 0.054 Uiso 1 1 calc R U . . .
C35 C 0.7105(8) -0.0219(5) 0.2246(6) 0.060(2) Uani 1 1 d D U . . .
H35 H 0.702953 -0.077223 0.213290 0.072 Uiso 1 1 calc R U . . .
C36 C 0.8257(9) 0.0143(6) 0.2294(6) 0.069(3) Uani 1 1 d D U . . .
H36 H 0.897183 -0.016590 0.218842 0.083 Uiso 1 1 calc R U . . .
C37 C 0.8375(9) 0.0969(6) 0.2499(6) 0.065(2) Uani 1 1 d D U . . .
H37 H 0.917381 0.122086 0.254121 0.078 Uiso 1 1 calc R U . . .
C38 C 0.7328(8) 0.1420(5) 0.2641(5) 0.0523(19) Uani 1 1 d D U . . .
H38 H 0.741434 0.198277 0.280185 0.063 Uiso 1 1 calc R U . . .
C39 C 0.7249(7) 0.4819(4) 0.8765(4) 0.0362(14) Uani 1 1 d . . . . .
C40 C 0.8084(7) 0.5093(5) 0.8420(4) 0.0406(16) Uani 1 1 d . . . . .
H40 H 0.795287 0.491006 0.787396 0.049 Uiso 1 1 calc R U . . .
C41 C 0.9094(8) 0.5623(6) 0.8849(5) 0.052(2) Uani 1 1 d . . . . .
H41 H 0.965219 0.580659 0.860353 0.062 Uiso 1 1 calc R U . . .
C42 C 0.9288(8) 0.5887(5) 0.9652(5) 0.0509(19) Uani 1 1 d . . . . .
H42 H 0.996315 0.627082 0.995582 0.061 Uiso 1 1 calc R U . . .
C43 C 0.8512(8) 0.5598(5) 1.0007(4) 0.0450(17) Uani 1 1 d . . . . .
H43 H 0.867734 0.575837 1.054912 0.054 Uiso 1 1 calc R U . . .
C44 C 0.7496(7) 0.5074(4) 0.9570(4) 0.0388(15) Uani 1 1 d . . . . .
H44 H 0.695299 0.488197 0.981733 0.047 Uiso 1 1 calc R U . . .
C45 C 0.4516(7) 0.4789(4) 0.8585(4) 0.0361(14) Uani 1 1 d . . . . .
C46 C 0.4664(7) 0.5536(4) 0.9202(4) 0.0376(15) Uani 1 1 d . . . . .
H46 H 0.547460 0.574253 0.948745 0.045 Uiso 1 1 calc R U . . .
C47 C 0.3628(8) 0.5992(5) 0.9411(5) 0.0435(17) Uani 1 1 d . . . . .
H47 H 0.373718 0.651331 0.982955 0.052 Uiso 1 1 calc R U . . .
C48 C 0.2460(8) 0.5690(5) 0.9016(5) 0.0482(19) Uani 1 1 d . . . . .
H48 H 0.175601 0.600365 0.915529 0.058 Uiso 1 1 calc R U . . .
C49 C 0.2297(9) 0.4922(5) 0.8408(5) 0.0518(19) Uani 1 1 d . . . . .
H49 H 0.147707 0.470426 0.814623 0.062 Uiso 1 1 calc R U . . .
C50 C 0.3302(8) 0.4486(5) 0.8189(5) 0.0448(17) Uani 1 1 d . . . . .
H50 H 0.318595 0.396977 0.776379 0.054 Uiso 1 1 calc R U . . .
C51 C 0.5824(7) 0.3367(4) 0.8478(4) 0.0340(14) Uani 1 1 d . . . . .
C52 C 0.6938(8) 0.2981(4) 0.8505(4) 0.0413(16) Uani 1 1 d . . . . .
H52 H 0.769836 0.318219 0.842460 0.050 Uiso 1 1 calc R U . . .
C53 C 0.6929(8) 0.2307(5) 0.8647(5) 0.0478(18) Uani 1 1 d . . . . .
H53 H 0.768317 0.204525 0.866283 0.057 Uiso 1 1 calc R U . . .
C54 C 0.5815(9) 0.2011(5) 0.8769(5) 0.052(2) Uani 1 1 d . . . . .
H54 H 0.580845 0.154992 0.886728 0.062 Uiso 1 1 calc R U . . .
C55 C 0.4743(9) 0.2389(5) 0.8744(5) 0.053(2) Uani 1 1 d . . . . .
H55 H 0.398759 0.218642 0.882860 0.063 Uiso 1 1 calc R U . . .
C56 C 0.4723(8) 0.3061(5) 0.8600(4) 0.0434(17) Uani 1 1 d . . . . .
H56 H 0.396011 0.331395 0.858429 0.052 Uiso 1 1 calc R U . . .
C57 C -0.0133(11) 0.8875(6) 0.9200(7) 0.069(3) Uani 1 1 d . . . . .
H57 H -0.014669 0.915514 0.888532 0.083 Uiso 1 1 calc R U . . .
C58 C 0.0687(12) 0.8289(7) 0.9114(7) 0.077(3) Uani 1 1 d . . . . .
H58 H 0.122907 0.815950 0.872899 0.092 Uiso 1 1 calc R U . . .
C59 C 0.0747(13) 0.7879(6) 0.9574(7) 0.082(3) Uani 1 1 d . . . . .
H59 H 0.134354 0.748887 0.952605 0.098 Uiso 1 1 calc R U . . .
C60 C -0.0114(14) 0.8064(7) 1.0117(6) 0.083(4) Uani 1 1 d . . . . .
H60 H -0.011361 0.778631 1.043270 0.099 Uiso 1 1 calc R U . . .
C61 C -0.0951(11) 0.8642(7) 1.0191(6) 0.071(3) Uani 1 1 d . . . . .
H61 H -0.154051 0.876090 1.054739 0.085 Uiso 1 1 calc R U . . .
C62 C -0.0917(11) 0.9051(7) 0.9731(6) 0.071(3) Uani 1 1 d . . . . .
H62 H -0.146693 0.946874 0.979692 0.086 Uiso 1 1 calc R U . . .
C63 C 0.0291(13) 0.3167(12) 0.4858(11) 0.121(5) Uani 1 1 d D U . . .
H63 H 0.010269 0.354481 0.465284 0.145 Uiso 1 1 calc R U . . .
C64 C 0.0335(14) 0.2375(13) 0.4366(9) 0.129(5) Uani 1 1 d D U . . .
H64 H 0.020585 0.220755 0.382210 0.154 Uiso 1 1 calc R U . . .
C65 C 0.0565(13) 0.1824(10) 0.4652(9) 0.116(5) Uani 1 1 d D U . . .
H65 H 0.056870 0.127094 0.430956 0.139 Uiso 1 1 calc R U . . .
C66 C 0.0790(12) 0.2075(9) 0.5438(9) 0.098(3) Uani 1 1 d D U . . .
H66 H 0.097858 0.169841 0.564469 0.118 Uiso 1 1 calc R U . . .
C67 C 0.0742(11) 0.2865(9) 0.5922(7) 0.090(3) Uani 1 1 d D U . . .
H67 H 0.087047 0.303061 0.646568 0.108 Uiso 1 1 calc R U . . .
C68 C 0.0517(12) 0.3422(10) 0.5650(10) 0.106(4) Uani 1 1 d D U . . .
H68 H 0.051422 0.397437 0.599448 0.127 Uiso 1 1 calc R U . . .
C69 C 0.5638(14) 0.0755(8) 0.0287(7) 0.087(4) Uani 1 1 d . . . . .
H69 H 0.608225 0.126542 0.048150 0.105 Uiso 1 1 calc R U . . .
C70 C 0.4506(13) 0.0621(9) -0.0129(7) 0.083(4) Uani 1 1 d . . . . .
H70 H 0.414251 0.104343 -0.022160 0.100 Uiso 1 1 calc R U . . .
C71 C 0.3829(12) -0.0135(9) -0.0436(6) 0.081(3) Uani 1 1 d . . . . .
H71 H 0.302694 -0.022232 -0.073813 0.097 Uiso 1 1 calc R U . . .
C72 C 0.515(2) 0.008(2) 0.5123(14) 0.042(7) Uiso 0.25 1 d D . P A -1
H72A H 0.511778 -0.050995 0.480343 0.050 Uiso 0.25 1 calc R U P A -1
H72B H 0.500333 0.034748 0.477704 0.050 Uiso 0.25 1 calc R U P A -1
C73 C 0.546(2) 0.0682(17) 0.6377(14) 0.042(6) Uiso 0.25 1 d D . P A .
H73A H 0.560553 0.042139 0.673085 0.050 Uiso 0.25 1 calc R U P . .
H73B H 0.548769 0.127056 0.669142 0.050 Uiso 0.25 1 calc R U P . .

loop_
_atom_site_aniso_label
_atom_site_aniso_U_11
_atom_site_aniso_U_22
_atom_site_aniso_U_33
_atom_site_aniso_U_23
_atom_site_aniso_U_13
_atom_site_aniso_U_12
Pd1 0.0410(3) 0.0242(2) 0.0283(3) 0.00905(19) 0.0007(2) 0.00086(19)
Pd2 0.0324(3) 0.0287(2) 0.0331(3) 0.0122(2) 0.00204(19) 0.00233(19)
Pd3 0.0428(3) 0.0283(3) 0.0289(3) 0.0095(2) 0.0026(2) 0.0064(2)
Pd4 0.0317(3) 0.0264(2) 0.0312(3) 0.01034(19) 0.00071(19) 0.00167(18)
P1 0.0398(10) 0.0276(8) 0.0287(8) 0.0091(6) 0.0017(7) -0.0023(7)
P2 0.0363(10) 0.0316(8) 0.0303(8) 0.0112(7) 0.0033(7) 0.0047(7)
P3 0.0597(15) 0.0486(12) 0.0507(12) 0.0133(10) 0.0132(10) -0.0050(10)
P4 0.0528(15) 0.0671(15) 0.0714(16) 0.0394(13) 0.0058(11) 0.0024(11)
F1 0.121(6) 0.128(6) 0.056(4) 0.029(4) -0.005(4) -0.069(5)
F2 0.46(3) 0.136(10) 0.109(8) 0.033(7) 0.051(12) 0.160(14)
F3 0.133(7) 0.104(6) 0.069(4) 0.007(4) -0.002(4) -0.006(5)
F4 0.38(2) 0.100(7) 0.116(8) 0.056(6) -0.026(11) 0.042(10)
F5 0.149(10) 0.331(19) 0.109(8) -0.050(10) 0.062(7) -0.147(12)
F6 0.106(7) 0.305(16) 0.083(6) 0.050(8) 0.010(5) -0.102(9)
F7 0.074(5) 0.195(10) 0.103(6) 0.068(6) 0.031(4) 0.051(6)
F8 0.092(6) 0.286(14) 0.134(8) 0.135(9) 0.030(5) 0.087(8)
F9 0.230(14) 0.209(12) 0.110(7) 0.072(8) 0.082(8) 0.128(11)
F10 0.072(5) 0.255(12) 0.134(7) 0.136(8) -0.012(5) 0.006(6)
F11 0.162(10) 0.138(9) 0.201(12) 0.082(9) 0.003(9) -0.069(8)
F12 0.295(18) 0.138(9) 0.186(11) 0.099(9) 0.011(11) -0.090(10)
C1 0.045(4) 0.024(3) 0.032(3) 0.012(3) 0.006(3) 0.011(3)
C2 0.049(4) 0.024(3) 0.031(3) 0.009(3) 0.004(3) 0.004(3)
C3 0.039(4) 0.028(3) 0.048(4) 0.017(3) -0.007(3) -0.004(3)
C4 0.034(4) 0.031(3) 0.045(4) 0.016(3) 0.010(3) 0.000(3)
C5 0.053(5) 0.027(3) 0.035(3) 0.014(3) 0.005(3) 0.008(3)
C6 0.054(5) 0.026(3) 0.031(3) 0.009(3) 0.000(3) 0.009(3)
C7 0.041(4) 0.027(3) 0.039(4) 0.014(3) 0.001(3) 0.006(3)
C8 0.037(4) 0.030(3) 0.043(4) 0.016(3) 0.006(3) 0.011(3)
C9 0.053(5) 0.033(3) 0.037(4) 0.017(3) 0.004(3) 0.004(3)
C10 0.047(4) 0.025(3) 0.041(4) 0.014(3) -0.006(3) 0.001(3)
C11 0.034(4) 0.031(3) 0.048(4) 0.020(3) -0.002(3) 0.001(3)
C12 0.038(4) 0.031(3) 0.040(4) 0.013(3) 0.004(3) 0.010(3)
C13 0.045(4) 0.032(3) 0.048(4) 0.018(3) 0.008(3) 0.010(3)
C14 0.062(5) 0.033(3) 0.037(4) 0.014(3) 0.014(3) 0.018(3)
C15 0.060(5) 0.030(3) 0.033(4) 0.007(3) -0.007(3) 0.002(3)
C16 0.041(4) 0.023(3) 0.044(4) 0.009(3) -0.002(3) -0.001(3)
C17 0.044(4) 0.025(3) 0.036(3) 0.012(3) -0.001(3) 0.003(3)
C18 0.042(4) 0.023(3) 0.043(4) 0.016(3) 0.005(3) 0.000(3)
C19 0.040(4) 0.040(4) 0.060(5) 0.025(4) 0.006(3) -0.001(3)
C20 0.045(5) 0.038(4) 0.060(5) 0.020(4) -0.006(4) -0.007(3)
C21 0.059(5) 0.033(3) 0.030(3) 0.014(3) 0.001(3) -0.005(3)
C22 0.061(5) 0.045(4) 0.049(5) 0.025(4) -0.012(4) -0.015(4)
C23 0.071(6) 0.050(5) 0.054(5) 0.027(4) -0.019(4) -0.006(4)
C24 0.116(9) 0.040(4) 0.047(5) 0.024(4) 0.002(5) -0.004(5)
C25 0.091(8) 0.049(5) 0.045(5) 0.027(4) 0.015(5) -0.002(5)
C26 0.056(5) 0.045(4) 0.042(4) 0.018(3) 0.015(3) 0.004(3)
C27 0.036(4) 0.033(3) 0.038(4) 0.014(3) 0.004(3) 0.002(3)
C28 0.031(4) 0.045(4) 0.037(4) 0.015(3) 0.007(3) 0.006(3)
C29 0.033(4) 0.057(5) 0.051(5) 0.022(4) 0.007(3) -0.003(3)
C30 0.038(4) 0.045(4) 0.055(5) 0.018(4) -0.002(3) -0.007(3)
C31 0.035(4) 0.037(4) 0.042(4) 0.004(3) -0.003(3) 0.001(3)
C32 0.052(5) 0.029(3) 0.034(4) 0.008(3) 0.002(3) -0.002(3)
C33 0.032(3) 0.042(3) 0.033(3) 0.012(3) 0.002(3) -0.002(3)
C34 0.038(4) 0.042(4) 0.046(4) 0.010(3) 0.006(3) 0.000(3)
C35 0.046(5) 0.045(4) 0.067(6) 0.006(4) 0.000(4) 0.008(3)
C36 0.038(4) 0.074(5) 0.070(6) 0.007(5) 0.006(4) 0.015(4)
C37 0.038(4) 0.084(6) 0.065(6) 0.025(5) 0.004(4) -0.002(4)
C38 0.043(4) 0.056(5) 0.055(5) 0.021(4) 0.004(4) -0.007(3)
C39 0.041(4) 0.030(3) 0.035(3) 0.011(3) 0.003(3) 0.003(3)
C40 0.034(4) 0.054(4) 0.042(4) 0.028(3) 0.007(3) 0.009(3)
C41 0.040(5) 0.066(5) 0.055(5) 0.032(4) 0.007(4) -0.003(4)
C42 0.040(5) 0.058(5) 0.052(5) 0.023(4) -0.001(3) -0.006(4)
C43 0.047(5) 0.050(4) 0.036(4) 0.018(3) -0.002(3) -0.006(3)
C44 0.037(4) 0.044(4) 0.035(4) 0.019(3) 0.001(3) -0.002(3)
C45 0.036(4) 0.039(4) 0.036(3) 0.018(3) 0.005(3) 0.006(3)
C46 0.041(4) 0.040(4) 0.035(3) 0.019(3) 0.007(3) 0.003(3)
C47 0.053(5) 0.039(4) 0.043(4) 0.018(3) 0.018(3) 0.009(3)
C48 0.050(5) 0.049(4) 0.055(5) 0.027(4) 0.019(4) 0.016(4)
C49 0.044(5) 0.054(5) 0.056(5) 0.022(4) 0.011(4) 0.006(4)
C50 0.045(5) 0.040(4) 0.044(4) 0.013(3) 0.006(3) 0.005(3)
C51 0.037(4) 0.033(3) 0.031(3) 0.014(3) 0.001(3) 0.002(3)
C52 0.044(4) 0.042(4) 0.038(4) 0.017(3) 0.007(3) 0.008(3)
C53 0.051(5) 0.041(4) 0.049(4) 0.018(3) 0.005(3) 0.014(3)
C54 0.062(6) 0.039(4) 0.056(5) 0.025(4) 0.003(4) 0.003(4)
C55 0.056(5) 0.041(4) 0.058(5) 0.019(4) 0.002(4) -0.006(4)
C56 0.043(4) 0.042(4) 0.040(4) 0.014(3) 0.000(3) 0.003(3)
C57 0.075(7) 0.062(6) 0.074(7) 0.033(5) 0.009(5) 0.001(5)
C58 0.083(8) 0.065(7) 0.072(7) 0.019(5) 0.014(6) 0.006(6)
C59 0.103(10) 0.051(6) 0.081(8) 0.021(5) 0.003(7) 0.013(6)
C60 0.122(11) 0.059(6) 0.055(6) 0.023(5) -0.023(6) -0.019(6)
C61 0.063(7) 0.068(6) 0.054(6) 0.003(5) 0.002(5) 0.001(5)
C62 0.076(8) 0.068(6) 0.068(6) 0.030(5) 0.004(5) 0.012(5)
C63 0.056(7) 0.200(13) 0.173(11) 0.142(11) 0.022(9) 0.008(10)
C64 0.049(7) 0.254(16) 0.081(8) 0.070(8) 0.012(6) -0.005(11)
C65 0.056(8) 0.134(10) 0.116(8) 0.008(7) 0.036(8) 0.006(7)
C66 0.051(7) 0.129(8) 0.136(9) 0.077(8) 0.014(7) 0.013(7)
C67 0.046(6) 0.147(9) 0.076(7) 0.047(6) 0.008(5) -0.005(7)
C68 0.050(7) 0.115(9) 0.153(9) 0.056(8) 0.027(8) -0.005(6)
C69 0.095(10) 0.079(8) 0.056(6) -0.006(6) 0.033(6) -0.007(7)
C70 0.089(9) 0.103(10) 0.056(6) 0.028(6) 0.028(6) 0.026(7)
C71 0.069(7) 0.115(10) 0.043(5) 0.019(6) 0.010(5) 0.005(7)

loop_
_atom_type_symbol
_atom_type_description
_atom_type_scat_dispersion_real
_atom_type_scat_dispersion_imag
_atom_type_scat_source
C C 0.0033 0.0016
;
International Tables for Crystallography
(Vol. C, Tables 4.2.6.8 and 6.1.1.4)
;
H H 0.0000 0.0000
;
International Tables for Crystallography
(Vol. C, Table 6.1.1.4)
;
F F 0.0171 0.0103
;
International Tables for Crystallography
(Vol. C, Tables 4.2.6.8 and 6.1.1.4)
;
P P 0.1023 0.0942
;
International Tables for Crystallography
(Vol. C, Tables 4.2.6.8 and 6.1.1.4)
;
Pd Pd -0.9988 1.0072
;
International Tables for Crystallography
(Vol. C, Tables 4.2.6.8 and 6.1.1.4)
;
Cl Cl 0.1484 0.1585
;
International Tables for Crystallography
(Vol. C, Tables 4.2.6.8 and 6.1.1.4)
;

loop_
_geom_angle_atom_site_label_1
_geom_angle_atom_site_label_2
_geom_angle_atom_site_label_3
_geom_angle
_geom_angle_site_symmetry_1
_geom_angle_site_symmetry_3
_geom_angle_publ_flag
C2 Pd1 C10 145.7(3) . . ?
C2 Pd1 C1 36.4(3) . . ?
C10 Pd1 C1 165.6(2) . . ?
C2 Pd1 C9 165.3(3) . . ?
C10 Pd1 C9 36.6(3) . . ?
C1 Pd1 C9 136.0(3) . . ?
C2 Pd1 P1 97.49(18) . . ?
C10 Pd1 P1 93.73(19) . . ?
C1 Pd1 P1 100.05(17) . . ?
C9 Pd1 P1 96.65(19) . . ?
C2 Pd1 Pd2 73.45(18) . . ?
C10 Pd1 Pd2 79.1(2) . . ?
C1 Pd1 Pd2 91.60(17) . . ?
C9 Pd1 Pd2 96.79(19) . . ?
P1 Pd1 Pd2 145.96(5) . . ?
C2 Pd1 Pd4 88.86(18) . . ?
C10 Pd1 Pd4 97.07(18) . . ?
C1 Pd1 Pd4 68.76(17) . . ?
C9 Pd1 Pd4 76.80(19) . . ?
P1 Pd1 Pd4 150.54(5) . . ?
Pd2 Pd1 Pd4 63.345(19) . . ?
C12 Pd2 C4 160.9(3) . . ?
C12 Pd2 C3 156.8(3) . . ?
C4 Pd2 C3 38.0(3) . . ?
C12 Pd2 C13 36.8(3) . . ?
C4 Pd2 C13 129.6(3) . . ?
C3 Pd2 C13 166.4(3) . . ?
C12 Pd2 C11 36.7(3) . . ?
C4 Pd2 C11 162.4(3) . . ?
C3 Pd2 C11 125.6(3) . . ?
C13 Pd2 C11 65.7(3) . . ?
C12 Pd2 Pd1 86.7(2) . . ?
C4 Pd2 Pd1 103.24(19) . . ?
C3 Pd2 Pd1 70.3(2) . . ?
C13 Pd2 Pd1 123.25(19) . . ?
C11 Pd2 Pd1 67.36(19) . . ?
C12 Pd2 Pd3 87.5(2) . . ?
C4 Pd2 Pd3 73.50(19) . . ?
C3 Pd2 Pd3 104.81(19) . . ?
C13 Pd2 Pd3 69.29(19) . . ?
C11 Pd2 Pd3 123.80(17) . . ?
Pd1 Pd2 Pd3 116.41(2) . . ?
C12 Pd2 Pd4 74.8(2) . . ?
C4 Pd2 Pd4 96.3(2) . . ?
C3 Pd2 Pd4 94.6(2) . . ?
C13 Pd2 Pd4 92.4(2) . . ?
C11 Pd2 Pd4 91.29(19) . . ?
Pd1 Pd2 Pd4 58.705(18) . . ?
Pd3 Pd2 Pd4 58.718(18) . . ?
C6 Pd3 C5 37.0(3) . . ?
C6 Pd3 C15 141.8(3) . . ?
C5 Pd3 C15 164.5(3) . . ?
C6 Pd3 C14 165.7(3) . . ?
C5 Pd3 C14 139.4(3) . . ?
C15 Pd3 C14 35.7(3) . . ?
C6 Pd3 P2 97.01(19) . . ?
C5 Pd3 P2 96.22(19) . . ?
C15 Pd3 P2 99.08(19) . . ?
C14 Pd3 P2 97.26(19) . . ?
C6 Pd3 Pd2 90.79(19) . . ?
C5 Pd3 Pd2 70.62(19) . . ?
C15 Pd3 Pd2 95.15(19) . . ?
C14 Pd3 Pd2 76.7(2) . . ?
P2 Pd3 Pd2 145.45(5) . . ?
C6 Pd3 Pd4 71.38(19) . . ?
C5 Pd3 Pd4 89.88(19) . . ?
C15 Pd3 Pd4 77.9(2) . . ?
C14 Pd3 Pd4 96.38(19) . . ?
P2 Pd3 Pd4 150.90(5) . . ?
Pd2 Pd3 Pd4 63.084(18) . . ?
C8 Pd4 C7 38.2(3) . . ?
C8 Pd4 C17 156.9(3) . . ?
C7 Pd4 C17 153.2(3) . . ?
C8 Pd4 C18 132.2(3) . . ?
C7 Pd4 C18 169.9(3) . . ?
C17 Pd4 C18 36.6(3) . . ?
C8 Pd4 C16 166.0(3) . . ?
C7 Pd4 C16 128.6(3) . . ?
C17 Pd4 C16 36.4(2) . . ?
C18 Pd4 C16 60.6(3) . . ?
C8 Pd4 C20 140.9(3) . . ?
C7 Pd4 C20 126.1(3) . . ?
C17 Pd4 C20 58.1(3) . . ?
C18 Pd4 C20 57.6(3) . . ?
C16 Pd4 C20 35.2(3) . . ?
C8 Pd4 C19 127.6(3) . . ?
C7 Pd4 C19 142.2(3) . . ?
C17 Pd4 C19 58.2(3) . . ?
C18 Pd4 C19 35.1(3) . . ?
C16 Pd4 C19 57.6(3) . . ?
C20 Pd4 C19 32.4(3) . . ?
C8 Pd4 Pd1 75.17(19) . . ?
C7 Pd4 Pd1 106.19(19) . . ?
C17 Pd4 Pd1 81.98(17) . . ?
C18 Pd4 Pd1 68.55(17) . . ?
C16 Pd4 Pd1 118.34(18) . . ?
C20 Pd4 Pd1 125.9(2) . . ?
C19 Pd4 Pd1 96.95(19) . . ?
C8 Pd4 Pd3 104.4(2) . . ?
C7 Pd4 Pd3 71.30(19) . . ?
C17 Pd4 Pd3 82.07(19) . . ?
C18 Pd4 Pd3 118.62(18) . . ?
C16 Pd4 Pd3 67.50(19) . . ?
C20 Pd4 Pd3 95.3(2) . . ?
C19 Pd4 Pd3 124.7(2) . . ?
Pd1 Pd4 Pd3 115.16(2) . . ?
C8 Pd4 Pd2 98.6(2) . . ?
C7 Pd4 Pd2 96.7(2) . . ?
C17 Pd4 Pd2 65.53(19) . . ?
C18 Pd4 Pd2 87.81(18) . . ?
C16 Pd4 Pd2 86.83(19) . . ?
C20 Pd4 Pd2 120.5(2) . . ?
C19 Pd4 Pd2 121.08(19) . . ?
Pd1 Pd4 Pd2 57.950(18) . . ?
Pd3 Pd4 Pd2 58.198(18) . . ?
C73 Cl1 C72 75.0(14) . . ?
C72 Cl2 C73 74.9(15) . . ?
C27 P1 C21 101.8(3) . . ?
C27 P1 C33 104.1(3) . . ?
C21 P1 C33 110.7(4) . . ?
C27 P1 Pd1 116.5(2) . . ?
C21 P1 Pd1 114.2(2) . . ?
C33 P1 Pd1 108.9(2) . . ?
C39 P2 C51 104.7(3) . . ?
C39 P2 C45 106.1(3) . . ?
C51 P2 C45 106.0(3) . . ?
C39 P2 Pd3 116.5(2) . . ?
C51 P2 Pd3 113.9(2) . . ?
C45 P2 Pd3 108.9(2) . . ?
F6 P3 F2 88.8(11) . . ?
F6 P3 F4 96.8(10) . . ?
F2 P3 F4 173.3(12) . . ?
F6 P3 F5 179.2(11) . . ?
F2 P3 F5 90.6(11) . . ?
F4 P3 F5 83.8(11) . . ?
F6 P3 F1 94.0(5) . . ?
F2 P3 F1 86.1(6) . . ?
F4 P3 F1 97.0(6) . . ?
F5 P3 F1 86.4(5) . . ?
F6 P3 F3 87.3(5) . . ?
F2 P3 F3 90.4(6) . . ?
F4 P3 F3 86.3(6) . . ?
F5 P3 F3 92.2(6) . . ?
F1 P3 F3 176.2(6) . . ?
F12 P4 F9 93.8(9) . . ?
F12 P4 F11 175.9(7) . . ?
F9 P4 F11 88.3(8) . . ?
F12 P4 F8 87.3(8) . . ?
F9 P4 F8 90.7(6) . . ?
F11 P4 F8 89.1(7) . . ?
F12 P4 F10 91.9(7) . . ?
F9 P4 F10 92.1(6) . . ?
F11 P4 F10 91.6(7) . . ?
F8 P4 F10 177.1(6) . . ?
F12 P4 F7 86.5(7) . . ?
F9 P4 F7 177.5(6) . . ?
F11 P4 F7 91.3(7) . . ?
F8 P4 F7 86.8(5) . . ?
F10 P4 F7 90.4(5) . . ?
C2 C1 C8 133.4(6) . . ?
C2 C1 Pd1 68.8(4) . . ?
C8 C1 Pd1 108.4(4) . . ?
C2 C1 H1 113.3 . . ?
C8 C1 H1 113.3 . . ?
Pd1 C1 H1 93.3 . . ?
C1 C2 C3 134.7(6) . . ?
C1 C2 Pd1 74.7(4) . . ?
C3 C2 Pd1 102.2(4) . . ?
C1 C2 H2 112.7 . . ?
C3 C2 H2 112.7 . . ?
Pd1 C2 H2 93.9 . . ?
C4 C3 C2 134.1(7) . . ?
C4 C3 Pd2 69.4(4) . . ?
C2 C3 Pd2 109.3(5) . . ?
C4 C3 H3 113.0 . . ?
C2 C3 H3 113.0 . . ?
Pd2 C3 H3 91.5 . . ?
C3 C4 C5 134.2(7) . . ?
C3 C4 Pd2 72.6(4) . . ?
C5 C4 Pd2 107.5(4) . . ?
C3 C4 H4 112.9 . . ?
C5 C4 H4 112.9 . . ?
Pd2 C4 H4 89.8 . . ?
C6 C5 C4 133.7(7) . . ?
C6 C5 Pd3 70.9(4) . . ?
C4 C5 Pd3 106.0(4) . . ?
C6 C5 H5 113.1 . . ?
C4 C5 H5 113.1 . . ?
Pd3 C5 H5 93.8 . . ?
C5 C6 C7 133.4(7) . . ?
C5 C6 Pd3 72.1(4) . . ?
C7 C6 Pd3 105.2(4) . . ?
C5 C6 H6 113.3 . . ?
C7 C6 H6 113.3 . . ?
Pd3 C6 H6 93.3 . . ?
C8 C7 C6 135.8(7) . . ?
C8 C7 Pd4 69.6(4) . . ?
C6 C7 Pd4 108.4(5) . . ?
C8 C7 H7 112.1 . . ?
C6 C7 H7 112.1 . . ?
Pd4 C7 H7 92.5 . . ?
C7 C8 C1 134.4(7) . . ?
C7 C8 Pd4 72.2(4) . . ?
C1 C8 Pd4 105.8(4) . . ?
C7 C8 H8 112.8 . . ?
C1 C8 H8 112.8 . . ?
Pd4 C8 H8 92.6 . . ?
C10 C9 C18 118.5(7) . . ?
C10 C9 Pd1 70.9(4) . . ?
C18 C9 Pd1 100.1(4) . . ?
C10 C9 H9 120.7 . . ?
C18 C9 H9 120.7 . . ?
Pd1 C9 H9 98.6 . . ?
C9 C10 C11 122.7(6) . . ?
C9 C10 Pd1 72.5(4) . . ?
C11 C10 Pd1 98.9(4) . . ?
C9 C10 H10 118.6 . . ?
C11 C10 H10 118.6 . . ?
Pd1 C10 H10 98.7 . . ?
C12 C11 C10 119.9(7) . . ?
C12 C11 Pd2 62.6(4) . . ?
C10 C11 Pd2 114.3(5) . . ?
C12 C11 H11 120.0 . . ?
C10 C11 H11 120.0 . . ?
Pd2 C11 H11 92.8 . . ?
C13 C12 C17 116.8(7) . . ?
C13 C12 C11 126.8(7) . . ?
C17 C12 C11 116.0(6) . . ?
C13 C12 Pd2 79.7(4) . . ?
C17 C12 Pd2 105.3(4) . . ?
C11 C12 Pd2 80.8(4) . . ?
C12 C13 C14 119.0(7) . . ?
C12 C13 Pd2 63.6(4) . . ?
C14 C13 Pd2 113.9(5) . . ?
C12 C13 H13 120.5 . . ?
C14 C13 H13 120.5 . . ?
Pd2 C13 H13 92.3 . . ?
C15 C14 C13 123.7(7) . . ?
C15 C14 Pd3 71.0(4) . . ?
C13 C14 Pd3 100.0(4) . . ?
C15 C14 H14 118.1 . . ?
C13 C14 H14 118.1 . . ?
Pd3 C14 H14 99.3 . . ?
C14 C15 C16 118.5(7) . . ?
C14 C15 Pd3 73.3(4) . . ?
C16 C15 Pd3 98.4(4) . . ?
C14 C15 H15 120.7 . . ?
C16 C15 H15 120.7 . . ?
Pd3 C15 H15 97.9 . . ?
C15 C16 C17 117.0(7) . . ?
C15 C16 C20 137.1(7) . . ?
C17 C16 C20 105.9(7) . . ?
C15 C16 Pd4 116.1(5) . . ?
C17 C16 Pd4 69.0(4) . . ?
C20 C16 Pd4 77.9(4) . . ?
C12 C17 C16 125.0(7) . . ?
C12 C17 C18 125.4(6) . . ?
C16 C17 C18 109.5(7) . . ?
C12 C17 Pd4 114.3(5) . . ?
C16 C17 Pd4 74.6(4) . . ?
C18 C17 Pd4 73.9(4) . . ?
C9 C18 C17 117.4(7) . . ?
C9 C18 C19 136.4(7) . . ?
C17 C18 C19 106.2(6) . . ?
C9 C18 Pd4 114.1(4) . . ?
C17 C18 Pd4 69.5(4) . . ?
C19 C18 Pd4 78.6(4) . . ?
C20 C19 C18 109.0(7) . . ?
C20 C19 Pd4 73.8(5) . . ?
C18 C19 Pd4 66.2(4) . . ?
C20 C19 H19 125.5 . . ?
C18 C19 H19 125.5 . . ?
Pd4 C19 H19 126.0 . . ?
C19 C20 C16 109.3(7) . . ?
C19 C20 Pd4 73.8(4) . . ?
C16 C20 Pd4 66.9(4) . . ?
C19 C20 H20 125.4 . . ?
C16 C20 H20 125.4 . . ?
Pd4 C20 H20 125.5 . . ?
C22 C21 C26 119.2(7) . . ?
C22 C21 P1 118.4(6) . . ?
C26 C21 P1 122.3(6) . . ?
C21 C22 C23 121.3(8) . . ?
C21 C22 H22 119.4 . . ?
C23 C22 H22 119.4 . . ?
C22 C23 C24 118.9(10) . . ?
C22 C23 H23 120.6 . . ?
C24 C23 H23 120.6 . . ?
C25 C24 C23 120.9(8) . . ?
C25 C24 H24 119.6 . . ?
C23 C24 H24 119.6 . . ?
C24 C25 C26 120.3(9) . . ?
C24 C25 H25 119.8 . . ?
C26 C25 H25 119.8 . . ?
C21 C26 C25 119.4(9) . . ?
C21 C26 H26 120.3 . . ?
C25 C26 H26 120.3 . . ?
C28 C27 C32 119.0(7) . . ?
C28 C27 P1 121.8(5) . . ?
C32 C27 P1 119.2(6) . . ?
C29 C28 C27 120.0(7) . . ?
C29 C28 H28 120.0 . . ?
C27 C28 H28 120.0 . . ?
C30 C29 C28 121.1(7) . . ?
C30 C29 H29 119.5 . . ?
C28 C29 H29 119.5 . . ?
C29 C30 C31 119.7(7) . . ?
C29 C30 H30 120.1 . . ?
C31 C30 H30 120.1 . . ?
C32 C31 C30 120.1(7) . . ?
C32 C31 H31 119.9 . . ?
C30 C31 H31 119.9 . . ?
C31 C32 C27 119.9(7) . . ?
C31 C32 H32 120.0 . . ?
C27 C32 H32 120.0 . . ?
C38 C33 C34 119.5(7) . . ?
C38 C33 P1 119.7(6) . . ?
C34 C33 P1 120.3(5) . . ?
C35 C34 C33 120.9(7) . . ?
C35 C34 H34 119.5 . . ?
C33 C34 H34 119.5 . . ?
C36 C35 C34 119.7(8) . . ?
C36 C35 H35 120.2 . . ?
C34 C35 H35 120.2 . . ?
C35 C36 C37 119.9(8) . . ?
C35 C36 H36 120.0 . . ?
C37 C36 H36 120.0 . . ?
C38 C37 C36 120.2(9) . . ?
C38 C37 H37 119.9 . . ?
C36 C37 H37 119.9 . . ?
C37 C38 C33 119.6(8) . . ?
C37 C38 H38 120.2 . . ?
C33 C38 H38 120.2 . . ?
C40 C39 C44 117.9(7) . . ?
C40 C39 P2 120.8(6) . . ?
C44 C39 P2 121.2(6) . . ?
C41 C40 C39 121.7(7) . . ?
C41 C40 H40 119.1 . . ?
C39 C40 H40 119.1 . . ?
C40 C41 C42 119.0(8) . . ?
C40 C41 H41 120.5 . . ?
C42 C41 H41 120.5 . . ?
C43 C42 C41 120.7(8) . . ?
C43 C42 H42 119.6 . . ?
C41 C42 H42 119.6 . . ?
C44 C43 C42 119.6(7) . . ?
C44 C43 H43 120.2 . . ?
C42 C43 H43 120.2 . . ?
C43 C44 C39 121.0(7) . . ?
C43 C44 H44 119.5 . . ?
C39 C44 H44 119.5 . . ?
C46 C45 C50 118.8(7) . . ?
C46 C45 P2 122.9(6) . . ?
C50 C45 P2 118.1(5) . . ?
C45 C46 C47 120.2(7) . . ?
C45 C46 H46 119.9 . . ?
C47 C46 H46 119.9 . . ?
C48 C47 C46 120.1(7) . . ?
C48 C47 H47 120.0 . . ?
C46 C47 H47 120.0 . . ?
C47 C48 C49 120.0(8) . . ?
C47 C48 H48 120.0 . . ?
C49 C48 H48 120.0 . . ?
C50 C49 C48 120.1(8) . . ?
C50 C49 H49 119.9 . . ?
C48 C49 H49 119.9 . . ?
C49 C50 C45 120.7(8) . . ?
C49 C50 H50 119.6 . . ?
C45 C50 H50 119.6 . . ?
C56 C51 C52 118.9(7) . . ?
C56 C51 P2 122.5(6) . . ?
C52 C51 P2 118.5(5) . . ?
C53 C52 C51 120.0(7) . . ?
C53 C52 H52 120.0 . . ?
C51 C52 H52 120.0 . . ?
C52 C53 C54 120.2(8) . . ?
C52 C53 H53 119.9 . . ?
C54 C53 H53 119.9 . . ?
C55 C54 C53 119.5(8) . . ?
C55 C54 H54 120.3 . . ?
C53 C54 H54 120.3 . . ?
C54 C55 C56 121.6(8) . . ?
C54 C55 H55 119.2 . . ?
C56 C55 H55 119.2 . . ?
C55 C56 C51 119.9(8) . . ?
C55 C56 H56 120.1 . . ?
C51 C56 H56 120.1 . . ?
C62 C57 C58 119.5(11) . . ?
C62 C57 H57 120.3 . . ?
C58 C57 H57 120.3 . . ?
C57 C58 C59 121.7(12) . . ?
C57 C58 H58 119.1 . . ?
C59 C58 H58 119.1 . . ?
C58 C59 C60 117.4(11) . . ?
C58 C59 H59 121.3 . . ?
C60 C59 H59 121.3 . . ?
C61 C60 C59 120.5(11) . . ?
C61 C60 H60 119.7 . . ?
C59 C60 H60 119.7 . . ?
C60 C61 C62 118.6(11) . . ?
C60 C61 H61 120.7 . . ?
C62 C61 H61 120.7 . . ?
C57 C62 C61 122.2(11) . . ?
C57 C62 H62 118.9 . . ?
C61 C62 H62 118.9 . . ?
C64 C63 C68 120.4(15) . . ?
C64 C63 H63 119.8 . . ?
C68 C63 H63 119.8 . . ?
C65 C64 C63 120.4(15) . . ?
C65 C64 H64 119.8 . . ?
C63 C64 H64 119.8 . . ?
C64 C65 C66 119.4(15) . . ?
C64 C65 H65 120.3 . . ?
C66 C65 H65 120.3 . . ?
C67 C66 C65 119.7(14) . . ?
C67 C66 H66 120.2 . . ?
C65 C66 H66 120.2 . . ?
C68 C67 C66 121.8(14) . . ?
C68 C67 H67 119.1 . . ?
C66 C67 H67 119.1 . . ?
C67 C68 C63 118.3(15) . . ?
C67 C68 H68 120.9 . . ?
C63 C68 H68 120.9 . . ?
C70 C69 C71 119.3(13) . 2_655 ?
C70 C69 H69 120.3 . . ?
C71 C69 H69 120.3 2_655 . ?
C69 C70 C71 121.7(13) . . ?
C69 C70 H70 119.1 . . ?
C71 C70 H70 119.1 . . ?
C69 C71 C70 119.0(12) 2_655 . ?
C69 C71 H71 120.5 2_655 . ?
C70 C71 H71 120.5 . . ?
Cl2 C72 Cl1 103.7(15) . . ?
Cl2 C72 H72A 111.0 . . ?
Cl1 C72 H72A 111.0 . . ?
Cl2 C72 H72B 111.0 . . ?
Cl1 C72 H72B 111.0 . . ?
H72A C72 H72B 109.0 . . ?
Cl1 C73 Cl2 106.4(16) . . ?
Cl1 C73 H73A 110.5 . . ?
Cl2 C73 H73A 110.5 . . ?
Cl1 C73 H73B 110.5 . . ?
Cl2 C73 H73B 110.5 . . ?
H73A C73 H73B 108.6 . . ?

loop_
_geom_bond_atom_site_label_1
_geom_bond_atom_site_label_2
_geom_bond_distance
_geom_bond_site_symmetry_2
_geom_bond_publ_flag
Pd1 C2 2.205(7) . ?
Pd1 C10 2.260(7) . ?
Pd1 C1 2.282(6) . ?
Pd1 C9 2.282(7) . ?
Pd1 P1 2.3379(17) . ?
Pd1 Pd2 2.7628(7) . ?
Pd1 Pd4 2.7853(7) . ?
Pd2 C12 2.118(7) . ?
Pd2 C4 2.147(7) . ?
Pd2 C3 2.189(7) . ?
Pd2 C13 2.327(7) . ?
Pd2 C11 2.356(7) . ?
Pd2 Pd3 2.7766(7) . ?
Pd2 Pd4 2.9131(7) . ?
Pd3 C6 2.227(7) . ?
Pd3 C5 2.242(7) . ?
Pd3 C15 2.290(8) . ?
Pd3 C14 2.320(7) . ?
Pd3 P2 2.3578(18) . ?
Pd3 Pd4 2.7921(7) . ?
Pd4 C8 2.152(6) . ?
Pd4 C7 2.186(6) . ?
Pd4 C17 2.250(7) . ?
Pd4 C18 2.308(7) . ?
Pd4 C16 2.324(7) . ?
Pd4 C20 2.472(8) . ?
Pd4 C19 2.472(8) . ?
Cl1 C73 1.745(18) . ?
Cl1 C72 1.813(19) . ?
Cl2 C72 1.779(18) . ?
Cl2 C73 1.783(18) . ?
P1 C27 1.815(7) . ?
P1 C21 1.829(7) . ?
P1 C33 1.829(7) . ?
P2 C39 1.805(7) . ?
P2 C51 1.834(7) . ?
P2 C45 1.836(7) . ?
P3 F6 1.488(8) . ?
P3 F2 1.500(11) . ?
P3 F4 1.505(10) . ?
P3 F5 1.532(10) . ?
P3 F1 1.554(7) . ?
P3 F3 1.583(8) . ?
P4 F12 1.517(10) . ?
P4 F9 1.528(10) . ?
P4 F11 1.530(9) . ?
P4 F8 1.555(8) . ?
P4 F10 1.581(8) . ?
P4 F7 1.599(8) . ?
C1 C2 1.405(11) . ?
C1 C8 1.433(10) . ?
C1 H1 0.9500 . ?
C2 C3 1.457(11) . ?
C2 H2 0.9500 . ?
C3 C4 1.413(10) . ?
C3 H3 0.9500 . ?
C4 C5 1.454(10) . ?
C4 H4 0.9500 . ?
C5 C6 1.417(11) . ?
C5 H5 0.9500 . ?
C6 C7 1.427(11) . ?
C6 H6 0.9500 . ?
C7 C8 1.421(10) . ?
C7 H7 0.9500 . ?
C8 H8 0.9500 . ?
C9 C10 1.425(11) . ?
C9 C18 1.428(10) . ?
C9 H9 0.9500 . ?
C10 C11 1.434(11) . ?
C10 H10 0.9500 . ?
C11 C12 1.425(10) . ?
C11 H11 0.9500 . ?
C12 C13 1.416(11) . ?
C12 C17 1.426(11) . ?
C13 C14 1.425(11) . ?
C13 H13 0.9500 . ?
C14 C15 1.413(12) . ?
C14 H14 0.9500 . ?
C15 C16 1.426(11) . ?
C15 H15 0.9500 . ?
C16 C17 1.429(10) . ?
C16 C20 1.457(12) . ?
C17 C18 1.431(10) . ?
C18 C19 1.452(11) . ?
C19 C20 1.381(12) . ?
C19 H19 0.9500 . ?
C20 H20 0.9500 . ?
C21 C22 1.385(12) . ?
C21 C26 1.401(11) . ?
C22 C23 1.385(11) . ?
C22 H22 0.9500 . ?
C23 C24 1.399(15) . ?
C23 H23 0.9500 . ?
C24 C25 1.357(15) . ?
C24 H24 0.9500 . ?
C25 C26 1.407(12) . ?
C25 H25 0.9500 . ?
C26 H26 0.9500 . ?
C27 C28 1.397(10) . ?
C27 C32 1.405(10) . ?
C28 C29 1.376(11) . ?
C28 H28 0.9500 . ?
C29 C30 1.375(12) . ?
C29 H29 0.9500 . ?
C30 C31 1.389(12) . ?
C30 H30 0.9500 . ?
C31 C32 1.387(10) . ?
C31 H31 0.9500 . ?
C32 H32 0.9500 . ?
C33 C38 1.388(9) . ?
C33 C34 1.393(9) . ?
C34 C35 1.383(10) . ?
C34 H34 0.9500 . ?
C35 C36 1.375(12) . ?
C35 H35 0.9500 . ?
C36 C37 1.404(12) . ?
C36 H36 0.9500 . ?
C37 C38 1.388(11) . ?
C37 H37 0.9500 . ?
C38 H38 0.9500 . ?
C39 C40 1.388(10) . ?
C39 C44 1.406(10) . ?
C40 C41 1.374(12) . ?
C40 H40 0.9500 . ?
C41 C42 1.396(12) . ?
C41 H41 0.9500 . ?
C42 C43 1.377(11) . ?
C42 H42 0.9500 . ?
C43 C44 1.377(10) . ?
C43 H43 0.9500 . ?
C44 H44 0.9500 . ?
C45 C46 1.376(10) . ?
C45 C50 1.404(11) . ?
C46 C47 1.393(10) . ?
C46 H46 0.9500 . ?
C47 C48 1.362(12) . ?
C47 H47 0.9500 . ?
C48 C49 1.393(12) . ?
C48 H48 0.9500 . ?
C49 C50 1.351(11) . ?
C49 H49 0.9500 . ?
C50 H50 0.9500 . ?
C51 C56 1.394(11) . ?
C51 C52 1.404(10) . ?
C52 C53 1.387(11) . ?
C52 H52 0.9500 . ?
C53 C54 1.397(13) . ?
C53 H53 0.9500 . ?
C54 C55 1.357(13) . ?
C54 H54 0.9500 . ?
C55 C56 1.385(12) . ?
C55 H55 0.9500 . ?
C56 H56 0.9500 . ?
C57 C62 1.340(16) . ?
C57 C58 1.368(16) . ?
C57 H57 0.9500 . ?
C58 C59 1.390(17) . ?
C58 H58 0.9500 . ?
C59 C60 1.416(19) . ?
C59 H59 0.9500 . ?
C60 C61 1.373(17) . ?
C60 H60 0.9500 . ?
C61 C62 1.392(16) . ?
C61 H61 0.9500 . ?
C62 H62 0.9500 . ?
C63 C64 1.367(16) . ?
C63 C68 1.381(15) . ?
C63 H63 0.9500 . ?
C64 C65 1.361(16) . ?
C64 H64 0.9500 . ?
C65 C66 1.372(15) . ?
C65 H65 0.9500 . ?
C66 C67 1.361(14) . ?
C66 H66 0.9500 . ?
C67 C68 1.352(14) . ?
C67 H67 0.9500 . ?
C68 H68 0.9500 . ?
C69 C70 1.329(19) . ?
C69 C71 1.406(19) 2_655 ?
C69 H69 0.9500 . ?
C70 C71 1.413(18) . ?
C70 H70 0.9500 . ?
C71 H71 0.9500 . ?
C72 H72A 0.9900 . ?
C72 H72B 0.9900 . ?
C73 H73A 0.9900 . ?
C73 H73B 0.9900 . ?

loop_
_geom_torsion_atom_site_label_1
_geom_torsion_atom_site_label_2
_geom_torsion_atom_site_label_3
_geom_torsion_atom_site_label_4
_geom_torsion
_geom_torsion_site_symmetry_1
_geom_torsion_site_symmetry_2
_geom_torsion_site_symmetry_3
_geom_torsion_site_symmetry_4
_geom_torsion_publ_flag
C8 C1 C2 C3 3.5(13) . . . . ?
Pd1 C1 C2 C3 -92.2(8) . . . . ?
C8 C1 C2 Pd1 95.7(7) . . . . ?
C1 C2 C3 C4 -20.6(13) . . . . ?
Pd1 C2 C3 C4 -101.1(8) . . . . ?
C1 C2 C3 Pd2 59.1(9) . . . . ?
Pd1 C2 C3 Pd2 -21.4(5) . . . . ?
C2 C3 C4 C5 -0.4(14) . . . . ?
Pd2 C3 C4 C5 -97.8(8) . . . . ?
C2 C3 C4 Pd2 97.4(8) . . . . ?
C3 C4 C5 C6 19.2(13) . . . . ?
Pd2 C4 C5 C6 -63.3(9) . . . . ?
C3 C4 C5 Pd3 97.9(8) . . . . ?
Pd2 C4 C5 Pd3 15.4(5) . . . . ?
C4 C5 C6 C7 0.0(13) . . . . ?
Pd3 C5 C6 C7 -94.2(8) . . . . ?
C4 C5 C6 Pd3 94.1(8) . . . . ?
C5 C6 C7 C8 -19.1(13) . . . . ?
Pd3 C6 C7 C8 -98.7(8) . . . . ?
C5 C6 C7 Pd4 60.2(9) . . . . ?
Pd3 C6 C7 Pd4 -19.3(5) . . . . ?
C6 C7 C8 C1 1.0(13) . . . . ?
Pd4 C7 C8 C1 -94.8(8) . . . . ?
C6 C7 C8 Pd4 95.8(8) . . . . ?
C2 C1 C8 C7 16.2(13) . . . . ?
Pd1 C1 C8 C7 94.1(8) . . . . ?
C2 C1 C8 Pd4 -64.1(9) . . . . ?
Pd1 C1 C8 Pd4 13.8(5) . . . . ?
C18 C9 C10 C11 -1.8(10) . . . . ?
Pd1 C9 C10 C11 89.5(6) . . . . ?
C18 C9 C10 Pd1 -91.3(6) . . . . ?
C9 C10 C11 C12 1.5(10) . . . . ?
Pd1 C10 C11 C12 76.4(6) . . . . ?
C9 C10 C11 Pd2 -69.7(7) . . . . ?
Pd1 C10 C11 Pd2 5.3(5) . . . . ?
C10 C11 C12 C13 -173.3(6) . . . . ?
Pd2 C11 C12 C13 -69.7(7) . . . . ?
C10 C11 C12 C17 -1.0(9) . . . . ?
Pd2 C11 C12 C17 102.7(6) . . . . ?
C10 C11 C12 Pd2 -103.6(6) . . . . ?
C17 C12 C13 C14 1.9(9) . . . . ?
C11 C12 C13 C14 174.1(6) . . . . ?
Pd2 C12 C13 C14 103.9(6) . . . . ?
C17 C12 C13 Pd2 -102.1(6) . . . . ?
C11 C12 C13 Pd2 70.2(7) . . . . ?
C12 C13 C14 C15 -2.2(10) . . . . ?
Pd2 C13 C14 C15 69.6(8) . . . . ?
C12 C13 C14 Pd3 -75.9(7) . . . . ?
Pd2 C13 C14 Pd3 -4.1(6) . . . . ?
C13 C14 C15 C16 1.2(11) . . . . ?
Pd3 C14 C15 C16 90.7(6) . . . . ?
C13 C14 C15 Pd3 -89.4(7) . . . . ?
C14 C15 C16 C17 0.0(10) . . . . ?
Pd3 C15 C16 C17 75.6(6) . . . . ?
C14 C15 C16 C20 -179.3(8) . . . . ?
Pd3 C15 C16 C20 -103.7(9) . . . . ?
C14 C15 C16 Pd4 -78.5(8) . . . . ?
Pd3 C15 C16 Pd4 -3.0(6) . . . . ?
C13 C12 C17 C16 -0.7(10) . . . . ?
C11 C12 C17 C16 -173.8(6) . . . . ?
Pd2 C12 C17 C16 -86.7(7) . . . . ?
C13 C12 C17 C18 174.1(6) . . . . ?
C11 C12 C17 C18 1.0(10) . . . . ?
Pd2 C12 C17 C18 88.1(7) . . . . ?
C13 C12 C17 Pd4 87.1(7) . . . . ?
C11 C12 C17 Pd4 -86.0(7) . . . . ?
Pd2 C12 C17 Pd4 1.1(6) . . . . ?
C15 C16 C17 C12 -0.3(10) . . . . ?
C20 C16 C17 C12 179.2(6) . . . . ?
Pd4 C16 C17 C12 109.2(7) . . . . ?
C15 C16 C17 C18 -175.8(6) . . . . ?
C20 C16 C17 C18 3.7(8) . . . . ?
Pd4 C16 C17 C18 -66.3(5) . . . . ?
C15 C16 C17 Pd4 -109.5(6) . . . . ?
C20 C16 C17 Pd4 70.0(5) . . . . ?
C10 C9 C18 C17 1.7(9) . . . . ?
Pd1 C9 C18 C17 -72.0(6) . . . . ?
C10 C9 C18 C19 179.2(7) . . . . ?
Pd1 C9 C18 C19 105.5(8) . . . . ?
C10 C9 C18 Pd4 80.1(7) . . . . ?
Pd1 C9 C18 Pd4 6.5(6) . . . . ?
C12 C17 C18 C9 -1.4(10) . . . . ?
C16 C17 C18 C9 174.1(6) . . . . ?
Pd4 C17 C18 C9 107.3(6) . . . . ?
C12 C17 C18 C19 -179.6(6) . . . . ?
C16 C17 C18 C19 -4.1(7) . . . . ?
Pd4 C17 C18 C19 -70.9(5) . . . . ?
C12 C17 C18 Pd4 -108.7(7) . . . . ?
C16 C17 C18 Pd4 66.8(5) . . . . ?
C9 C18 C19 C20 -174.8(8) . . . . ?
C17 C18 C19 C20 2.9(8) . . . . ?
Pd4 C18 C19 C20 -61.6(6) . . . . ?
C9 C18 C19 Pd4 -113.2(8) . . . . ?
C17 C18 C19 Pd4 64.5(4) . . . . ?
C18 C19 C20 C16 -0.6(9) . . . . ?
Pd4 C19 C20 C16 -57.6(5) . . . . ?
C18 C19 C20 Pd4 57.0(5) . . . . ?
C15 C16 C20 C19 177.5(8) . . . . ?
C17 C16 C20 C19 -1.9(8) . . . . ?
Pd4 C16 C20 C19 61.9(6) . . . . ?
C15 C16 C20 Pd4 115.6(9) . . . . ?
C17 C16 C20 Pd4 -63.8(4) . . . . ?
C27 P1 C21 C22 34.6(7) . . . . ?
C33 P1 C21 C22 144.9(6) . . . . ?
Pd1 P1 C21 C22 -91.8(6) . . . . ?
C27 P1 C21 C26 -149.7(6) . . . . ?
C33 P1 C21 C26 -39.5(7) . . . . ?
Pd1 P1 C21 C26 83.8(7) . . . . ?
C26 C21 C22 C23 -0.3(12) . . . . ?
P1 C21 C22 C23 175.5(7) . . . . ?
C21 C22 C23 C24 2.0(14) . . . . ?
C22 C23 C24 C25 -3.3(14) . . . . ?
C23 C24 C25 C26 2.8(14) . . . . ?
C22 C21 C26 C25 -0.2(12) . . . . ?
P1 C21 C26 C25 -175.8(6) . . . . ?
C24 C25 C26 C21 -1.0(13) . . . . ?
C21 P1 C27 C28 -123.9(6) . . . . ?
C33 P1 C27 C28 121.0(6) . . . . ?
Pd1 P1 C27 C28 1.1(7) . . . . ?
C21 P1 C27 C32 57.2(7) . . . . ?
C33 P1 C27 C32 -58.0(7) . . . . ?
Pd1 P1 C27 C32 -177.9(5) . . . . ?
C32 C27 C28 C29 3.2(11) . . . . ?
P1 C27 C28 C29 -175.8(6) . . . . ?
C27 C28 C29 C30 -0.6(12) . . . . ?
C28 C29 C30 C31 -1.9(13) . . . . ?
C29 C30 C31 C32 1.8(13) . . . . ?
C30 C31 C32 C27 0.8(12) . . . . ?
C28 C27 C32 C31 -3.3(11) . . . . ?
P1 C27 C32 C31 175.7(6) . . . . ?
C27 P1 C33 C38 170.8(6) . . . . ?
C21 P1 C33 C38 62.1(7) . . . . ?
Pd1 P1 C33 C38 -64.3(7) . . . . ?
C27 P1 C33 C34 -17.8(7) . . . . ?
C21 P1 C33 C34 -126.5(6) . . . . ?
Pd1 P1 C33 C34 107.1(6) . . . . ?
C38 C33 C34 C35 -2.4(12) . . . . ?
P1 C33 C34 C35 -173.9(7) . . . . ?
C33 C34 C35 C36 -1.4(14) . . . . ?
C34 C35 C36 C37 3.1(16) . . . . ?
C35 C36 C37 C38 -1.1(16) . . . . ?
C36 C37 C38 C33 -2.7(14) . . . . ?
C34 C33 C38 C37 4.4(12) . . . . ?
P1 C33 C38 C37 175.9(7) . . . . ?
C51 P2 C39 C40 132.5(6) . . . . ?
C45 P2 C39 C40 -115.6(6) . . . . ?
Pd3 P2 C39 C40 5.8(7) . . . . ?
C51 P2 C39 C44 -50.9(7) . . . . ?
C45 P2 C39 C44 61.0(7) . . . . ?
Pd3 P2 C39 C44 -177.7(5) . . . . ?
C44 C39 C40 C41 -2.6(11) . . . . ?
P2 C39 C40 C41 174.0(6) . . . . ?
C39 C40 C41 C42 0.4(13) . . . . ?
C40 C41 C42 C43 2.7(14) . . . . ?
C41 C42 C43 C44 -3.4(13) . . . . ?
C42 C43 C44 C39 1.1(13) . . . . ?
C40 C39 C44 C43 1.9(11) . . . . ?
P2 C39 C44 C43 -174.8(6) . . . . ?
C39 P2 C45 C46 -2.3(7) . . . . ?
C51 P2 C45 C46 108.6(6) . . . . ?
Pd3 P2 C45 C46 -128.5(5) . . . . ?
C39 P2 C45 C50 172.6(6) . . . . ?
C51 P2 C45 C50 -76.4(6) . . . . ?
Pd3 P2 C45 C50 46.5(6) . . . . ?
C50 C45 C46 C47 -2.2(10) . . . . ?
P2 C45 C46 C47 172.7(5) . . . . ?
C45 C46 C47 C48 1.6(11) . . . . ?
C46 C47 C48 C49 0.7(12) . . . . ?
C47 C48 C49 C50 -2.5(13) . . . . ?
C48 C49 C50 C45 2.0(13) . . . . ?
C46 C45 C50 C49 0.4(12) . . . . ?
P2 C45 C50 C49 -174.8(7) . . . . ?
C39 P2 C51 C56 138.9(6) . . . . ?
C45 P2 C51 C56 26.9(7) . . . . ?
Pd3 P2 C51 C56 -92.8(6) . . . . ?
C39 P2 C51 C52 -46.5(6) . . . . ?
C45 P2 C51 C52 -158.5(6) . . . . ?
Pd3 P2 C51 C52 81.9(6) . . . . ?
C56 C51 C52 C53 0.2(11) . . . . ?
P2 C51 C52 C53 -174.6(6) . . . . ?
C51 C52 C53 C54 -0.3(12) . . . . ?
C52 C53 C54 C55 0.1(13) . . . . ?
C53 C54 C55 C56 0.2(13) . . . . ?
C54 C55 C56 C51 -0.2(13) . . . . ?
C52 C51 C56 C55 0.0(11) . . . . ?
P2 C51 C56 C55 174.6(6) . . . . ?
C62 C57 C58 C59 -1.2(18) . . . . ?
C57 C58 C59 C60 2.7(18) . . . . ?
C58 C59 C60 C61 -1.5(17) . . . . ?
C59 C60 C61 C62 -1.2(16) . . . . ?
C58 C57 C62 C61 -1.7(18) . . . . ?
C60 C61 C62 C57 2.9(17) . . . . ?
C68 C63 C64 C65 2(2) . . . . ?
C63 C64 C65 C66 -2(2) . . . . ?
C64 C65 C66 C67 2(2) . . . . ?
C65 C66 C67 C68 -2(2) . . . . ?
C66 C67 C68 C63 2.1(19) . . . . ?
C64 C63 C68 C67 -2(2) . . . . ?
C71 C69 C70 C71 -1.0(18) 2_655 . . . ?
C69 C70 C71 C69 1.0(18) . . . 2_655 ?
C73 Cl2 C72 Cl1 0(2) . . . . ?
C73 Cl1 C72 Cl2 1(2) . . . . ?
C72 Cl1 C73 Cl2 -1(2) . . . . ?
C72 Cl2 C73 Cl1 1(2) . . . . ?
